data_1574145
loop_
_publ_author_name
'Kanagavel, Manimurugan'
'Sparjan Samuvel, Rajan Marystella'
'Ramalingam, Vaikundamoorthy'
'Nechipadappu, Sunil Kumar'

_publ_section_title
;
 Structural landscape of new salts of the antihistamine drug bilastine:
 implications in physicochemical properties and anticancer activity
 against skin cancer
;
_journal_issue 15
_journal_name_full CrystEngComm
_journal_page_first 2317
_journal_page_last 2332
_journal_paper_doi 10.1039/D4CE01303D
_journal_volume 27
_journal_year 2025
_chemical_formula_moiety 'C28 H39 N3 O3, 2(N O3), H2 O'
_chemical_formula_sum 'C28 H41 N5 O10'
_chemical_formula_weight 607.66
_chemical_name_common 'BILASTINE DI NITRATE MONO HYDRATE'
_chemical_name_systematic 'BILASTINE DI NITRATE MONO HYDRATE'
_space_group_crystal_system monoclinic
_space_group_IT_number 14
_space_group_name_Hall '-P 2yn'
_space_group_name_H-M_alt 'P 1 21/n 1'
_atom_sites_solution_hydrogens mixed
_atom_sites_solution_primary difmap
_atom_sites_solution_secondary difmap
_audit_creation_method SHELXL-2019/3
_audit_update_record
;
2024-07-27 deposited with the CCDC.	2025-02-26 downloaded from the CCDC.
;
_cell_angle_alpha 90
_cell_angle_beta 94.022(9)
_cell_angle_gamma 90
_cell_formula_units_Z 4
_cell_length_a 8.733(2)
_cell_length_b 10.044(3)
_cell_length_c 34.856(10)
_cell_measurement_reflns_used 8947
_cell_measurement_temperature 100(2)
_cell_measurement_theta_max 29.78
_cell_measurement_theta_min 2.34
_cell_volume 3049.8(14)
_computing_cell_refinement '<i>SAINT</i> (Bruker, 2016)'
_computing_data_collection '<i>APEX3</i> (Bruker, 2016)'
_computing_data_reduction 'Bruker SAINT'
_computing_molecular_graphics 'Bruker SHELXTL'
_computing_publication_material 'Bruker SHELXTL'
_computing_structure_refinement '<i>SHELXL2014</i> (Sheldrick, 2015)'
_computing_structure_solution '<i>SHELXT</i> (Sheldrick, 2015)'
_diffrn_ambient_temperature 100(2)
_diffrn_measured_fraction_theta_full 0.998
_diffrn_measured_fraction_theta_max 0.998
_diffrn_measurement_device_type 'Bruker D8 QUEST PHOTON-III'
_diffrn_measurement_method '\w and \f'
_diffrn_radiation_type MoK\a
_diffrn_radiation_wavelength 0.71073
_diffrn_reflns_av_R_equivalents 0.0330
_diffrn_reflns_av_unetI/netI 0.0309
_diffrn_reflns_Laue_measured_fraction_full 0.998
_diffrn_reflns_Laue_measured_fraction_max 0.998
_diffrn_reflns_limit_h_max 10
_diffrn_reflns_limit_h_min -10
_diffrn_reflns_limit_k_max 11
_diffrn_reflns_limit_k_min -11
_diffrn_reflns_limit_l_max 41
_diffrn_reflns_limit_l_min -40
_diffrn_reflns_number 25774
_diffrn_reflns_point_group_measured_fraction_full 0.998
_diffrn_reflns_point_group_measured_fraction_max 0.998
_diffrn_reflns_theta_full 25.000
_diffrn_reflns_theta_max 25.000
_diffrn_reflns_theta_min 2.342
_exptl_absorpt_coefficient_mu 0.101
_exptl_absorpt_correction_T_max 0.7461
_exptl_absorpt_correction_T_min 0.4450
_exptl_absorpt_correction_type multi-scan
_exptl_absorpt_process_details
;
 SADABS 2016/2: Krause, L., Herbst-Irmer, R., Sheldrick G.M. & Stalke D.,
 J. Appl. Cryst. 48 (2015) 3-10
;
_exptl_crystal_density_diffrn 1.323
_exptl_crystal_description block
_exptl_crystal_F_000 1296
_exptl_crystal_recrystallization_method 'Re-crystallisation from solvent'
_exptl_crystal_size_max 0.200
_exptl_crystal_size_mid 0.160
_exptl_crystal_size_min 0.140
_refine_diff_density_max 0.755
_refine_diff_density_min -0.765
_refine_diff_density_rms 0.059
_refine_ls_extinction_method none
_refine_ls_goodness_of_fit_ref 1.015
_refine_ls_hydrogen_treatment mixed
_refine_ls_matrix_type full
_refine_ls_number_parameters 480
_refine_ls_number_reflns 5353
_refine_ls_number_restraints 100
_refine_ls_restrained_S_all 1.090
_refine_ls_R_factor_all 0.0835
_refine_ls_R_factor_gt 0.0638
_refine_ls_shift/su_max 0.000
_refine_ls_shift/su_mean 0.000
_refine_ls_structure_factor_coef Fsqd
_refine_ls_weighting_details 'w=1/[\s^2^(Fo^2^)+(0.0952P)^2^+3.9217P] where P=(Fo^2^+2Fc^2^)/3'
_refine_ls_weighting_scheme calc
_refine_ls_wR_factor_gt 0.1693
_refine_ls_wR_factor_ref 0.1903
_reflns_Friedel_coverage 0.000
_reflns_number_gt 4094
_reflns_number_total 5353
_reflns_threshold_expression 'I > 2\s(I)'
_cod_data_source_file d4ce01303d2.cif
_cod_data_source_block KB831_0m_a
_cod_depositor_comments 'Adding full bibliography for 1574143--1574149.cif.'
_cod_original_cell_volume 3050.0(14)
_cod_original_sg_symbol_H-M 'P 21/n'
_cod_database_code 1574145
_shelx_shelxl_version_number 2019/3
_shelx_space_group_comment
;
The symmetry employed for this shelxl refinement is uniquely defined
by the following loop, which should always be used as a source of
symmetry information in preference to the above space-group names.
They are only intended as comments.
;
_shelx_estimated_absorpt_t_min 0.980
_shelx_estimated_absorpt_t_max 0.986

loop_
_space_group_symop_operation_xyz
'x, y, z'
'-x+1/2, y+1/2, -z+1/2'
'-x, -y, -z'
'x-1/2, -y-1/2, z-1/2'

loop_
_atom_site_label
_atom_site_type_symbol
_atom_site_fract_x
_atom_site_fract_y
_atom_site_fract_z
_atom_site_U_iso_or_equiv
_atom_site_adp_type
_atom_site_occupancy
_atom_site_site_symmetry_order
_atom_site_calc_flag
_atom_site_refinement_flags_posn
_atom_site_refinement_flags_adp
_atom_site_refinement_flags_occupancy
_atom_site_disorder_assembly
_atom_site_disorder_group
C1 C -0.0374(4) 0.3492(3) 0.29910(9) 0.0486(8) Uani 1 1 d . . . . .
H1A H 0.072295 0.332777 0.296974 0.073 Uiso 1 1 calc R U . . .
H1B H -0.050546 0.417130 0.318783 0.073 Uiso 1 1 calc R U . . .
H1C H -0.083839 0.380370 0.274305 0.073 Uiso 1 1 calc R U . . .
C2 C -0.1140(4) 0.2227(3) 0.31018(9) 0.0421(7) Uani 1 1 d . . . . .
H2A H -0.223113 0.240123 0.314434 0.050 Uiso 1 1 calc R U . . .
H2B H -0.109861 0.156378 0.289277 0.050 Uiso 1 1 calc R U . . .
C3 C -0.1020(3) 0.0517(3) 0.35640(9) 0.0396(7) Uani 1 1 d . . . . .
H3A H -0.111900 -0.012247 0.334747 0.048 Uiso 1 1 calc R U . . .
H3B H -0.205310 0.067836 0.365484 0.048 Uiso 1 1 calc R U . . .
C4 C 0.0030(3) -0.0029(3) 0.38839(9) 0.0383(7) Uani 1 1 d . . . . .
H4A H -0.031107 -0.093486 0.395037 0.046 Uiso 1 1 calc R U . . .
H4B H 0.108297 -0.009715 0.379728 0.046 Uiso 1 1 calc R U . . .
C5 C -0.0990(3) 0.0684(3) 0.45116(8) 0.0336(6) Uani 1 1 d . . . . .
C6 C -0.2187(3) -0.0216(3) 0.45453(10) 0.0408(7) Uani 1 1 d . . . . .
H6 H -0.243531 -0.087796 0.435648 0.049 Uiso 1 1 calc R U . . .
C7 C -0.2987(3) -0.0084(3) 0.48704(10) 0.0445(8) Uani 1 1 d . . . . .
H7 H -0.381329 -0.067504 0.490712 0.053 Uiso 1 1 calc R U . . .
C8 C -0.2622(3) 0.0884(3) 0.51455(10) 0.0446(8) Uani 1 1 d . . . . .
H8 H -0.320704 0.093555 0.536476 0.054 Uiso 1 1 calc R U . . .
C9 C -0.1430(3) 0.1780(3) 0.51107(9) 0.0410(7) Uani 1 1 d . . . . .
H9 H -0.118198 0.244104 0.529997 0.049 Uiso 1 1 calc R U . . .
C10 C -0.0621(3) 0.1656(3) 0.47832(8) 0.0342(6) Uani 1 1 d . . . . .
C11 C 0.0979(3) 0.1849(3) 0.43187(8) 0.0305(6) Uani 1 1 d . . . . .
C12 C 0.2233(3) 0.2356(3) 0.40856(7) 0.0282(6) Uani 1 1 d . . . . .
H12 H 0.217685 0.186124 0.383605 0.034 Uiso 1 1 calc R U . . .
C13 C 0.3839(3) 0.2131(3) 0.42861(7) 0.0295(6) Uani 1 1 d . . . . .
H13A H 0.392449 0.260993 0.453493 0.035 Uiso 1 1 calc R U . . .
H13B H 0.399597 0.116990 0.433836 0.035 Uiso 1 1 calc R U . . .
C14 C 0.5062(3) 0.2632(3) 0.40323(8) 0.0285(6) Uani 1 1 d . . . . .
H14A H 0.608985 0.248654 0.416388 0.034 Uiso 1 1 calc R U . . .
H14B H 0.500541 0.212128 0.378880 0.034 Uiso 1 1 calc R U . . .
C15 C 0.3275(3) 0.4339(3) 0.37522(7) 0.0285(6) Uani 1 1 d . . . . .
H15A H 0.318515 0.388264 0.349985 0.034 Uiso 1 1 calc R U . . .
H15B H 0.314237 0.530573 0.370610 0.034 Uiso 1 1 calc R U . . .
C16 C 0.2018(3) 0.3844(3) 0.39964(7) 0.0288(6) Uani 1 1 d . . . . .
H16A H 0.100391 0.398895 0.385762 0.035 Uiso 1 1 calc R U . . .
H16B H 0.204720 0.435389 0.423987 0.035 Uiso 1 1 calc R U . . .
C17 C 0.6096(3) 0.4577(3) 0.37017(7) 0.0271(6) Uani 1 1 d . . . . .
H17A H 0.586932 0.427540 0.343326 0.033 Uiso 1 1 calc R U . . .
H17B H 0.708757 0.417946 0.379719 0.033 Uiso 1 1 calc R U . . .
C18 C 0.6240(3) 0.6085(3) 0.37073(8) 0.0348(6) Uani 1 1 d . . . . .
H18A H 0.525135 0.649247 0.361342 0.042 Uiso 1 1 calc R U . . .
H18B H 0.649402 0.639487 0.397376 0.042 Uiso 1 1 calc R U . . .
C19 C 0.7489(3) 0.6505(3) 0.34527(8) 0.0322(6) Uani 1 1 d . . . . .
C20 C 0.7140(3) 0.6761(3) 0.30651(8) 0.0423(8) Uani 1 1 d . . . . .
H20 H 0.610670 0.669855 0.296172 0.051 Uiso 1 1 calc R U . . .
C21 C 0.8282(3) 0.7107(3) 0.28276(9) 0.0419(8) Uani 1 1 d . . . . .
H21 H 0.801623 0.728341 0.256352 0.050 Uiso 1 1 calc R U . . .
C22 C 0.9811(3) 0.7201(3) 0.29666(8) 0.0296(6) Uani 1 1 d . . . . .
C23 C 1.0152(3) 0.6959(3) 0.33547(8) 0.0292(6) Uani 1 1 d . . . . .
H23 H 1.118402 0.703229 0.345859 0.035 Uiso 1 1 calc R U . . .
C24 C 0.9007(3) 0.6611(3) 0.35953(8) 0.0299(6) Uani 1 1 d . . . . .
H24 H 0.926894 0.644409 0.386001 0.036 Uiso 1 1 calc R U . . .
C25 C 1.1013(3) 0.7658(3) 0.26972(8) 0.0327(6) Uani 1 1 d . . . . .
C26 C 1.0955(4) 0.9176(3) 0.26672(10) 0.0429(7) Uani 1 1 d . . . . .
H26A H 1.170780 0.947971 0.249076 0.064 Uiso 1 1 calc R U . . .
H26B H 1.119566 0.956622 0.292197 0.064 Uiso 1 1 calc R U . . .
H26C H 0.992487 0.945416 0.256969 0.064 Uiso 1 1 calc R U . . .
C27 C 1.2651(3) 0.7225(3) 0.28420(9) 0.0393(7) Uani 1 1 d . . . . .
H27A H 1.336897 0.744255 0.264737 0.059 Uiso 1 1 calc R U . . .
H27B H 1.266643 0.626227 0.288858 0.059 Uiso 1 1 calc R U . . .
H27C H 1.295711 0.769388 0.308167 0.059 Uiso 1 1 calc R U . . .
C28 C 1.0683(3) 0.7064(3) 0.22969(8) 0.0368(7) Uani 1 1 d . . . . .
N1 N 0.0047(2) 0.0824(2) 0.42264(7) 0.0310(5) Uani 1 1 d . . . . .
N2 N 0.0610(3) 0.2362(3) 0.46526(7) 0.0336(6) Uani 1 1 d D . . . .
H2N H 0.105(4) 0.306(3) 0.4774(9) 0.055(10) Uiso 1 1 d D . . . .
N3 N 0.4849(2) 0.4085(2) 0.39453(6) 0.0250(5) Uani 1 1 d . . . . .
H3N H 0.493(3) 0.454(3) 0.4184(9) 0.033(8) Uiso 1 1 d . . . . .
O1 O -0.0371(2) 0.1728(2) 0.34437(6) 0.0373(5) Uani 1 1 d . . . . .
O2 O 1.0492(3) 0.7721(2) 0.20057(6) 0.0518(6) Uani 1 1 d . . . . .
O3 O 1.0653(3) 0.5754(2) 0.22911(7) 0.0515(6) Uani 1 1 d . . . . .
H3O H 1.057964 0.548776 0.206216 0.077 Uiso 1 1 calc R U . . .
N4 N 0.1908(3) 0.4757(3) 0.52953(7) 0.0485(7) Uani 1 1 d . . . . .
O4 O 0.2524(3) 0.5719(3) 0.54617(7) 0.0590(7) Uani 1 1 d . . . . .
O5 O 0.0791(5) 0.4205(4) 0.54090(9) 0.1308(19) Uani 1 1 d . . . . .
O6 O 0.2392(3) 0.4360(3) 0.49904(8) 0.0834(10) Uani 1 1 d . . . . .
N5 N 1.0324(10) 0.4522(9) 0.1405(2) 0.0347(18) Uani 0.401(3) 1 d D U P A 1
O7 O 1.1662(10) 0.4736(11) 0.1504(4) 0.036(2) Uani 0.401(3) 1 d D U P A 1
O8 O 0.9443(5) 0.4634(6) 0.16893(16) 0.0481(14) Uani 0.401(3) 1 d D U P A 1
O9 O 0.9669(8) 0.4255(6) 0.10948(15) 0.0340(15) Uani 0.401(3) 1 d D U P A 1
N5D N 1.0727(9) 0.4208(8) 0.1276(3) 0.0330(19) Uani 0.372(3) 1 d D U P B 2
O7D O 1.1361(11) 0.5061(11) 0.1524(4) 0.036(2) Uani 0.372(3) 1 d D U P B 2
O8D O 1.1454(11) 0.3487(12) 0.1072(3) 0.060(2) Uani 0.372(3) 1 d D U P B 2
O9D O 0.9293(8) 0.4199(9) 0.1296(4) 0.074(3) Uani 0.372(3) 1 d D U P B 2
N5' N 1.151(3) 0.331(3) 0.1071(9) 0.073(4) Uani 0.227(3) 1 d D U P C 3
O7' O 1.2225(7) 0.2362(6) 0.09197(16) 0.0116(15) Uani 0.227(3) 1 d D U P C 3
O8' O 1.0185(18) 0.3818(17) 0.0921(5) 0.107(4) Uani 0.227(3) 1 d D U P C 3
O9' O 1.169(2) 0.4140(16) 0.1361(5) 0.097(4) Uani 0.227(3) 1 d D U P C 3
O1W O 0.4472(3) 0.5867(5) 0.45575(10) 0.1005(14) Uani 1 1 d D . . . .
H1W H 0.378(6) 0.571(7) 0.4714(15) 0.151 Uiso 1 1 d D U . . .
H2W H 0.414(8) 0.646(5) 0.4393(16) 0.151 Uiso 1 1 d D U . . .

loop_
_atom_site_aniso_label
_atom_site_aniso_U_11
_atom_site_aniso_U_22
_atom_site_aniso_U_33
_atom_site_aniso_U_23
_atom_site_aniso_U_13
_atom_site_aniso_U_12
C1 0.063(2) 0.0459(19) 0.0358(16) -0.0023(14) -0.0070(15) 0.0000(16)
C2 0.0405(17) 0.0413(18) 0.0429(17) -0.0099(14) -0.0077(13) 0.0082(14)
C3 0.0342(15) 0.0361(17) 0.0499(17) -0.0106(13) 0.0120(13) -0.0091(13)
C4 0.0362(16) 0.0294(15) 0.0514(17) -0.0057(13) 0.0173(13) -0.0038(12)
C5 0.0268(14) 0.0327(15) 0.0425(15) 0.0092(13) 0.0121(12) 0.0048(12)
C6 0.0289(15) 0.0353(16) 0.0602(19) 0.0102(14) 0.0164(13) 0.0010(12)
C7 0.0294(15) 0.0411(18) 0.065(2) 0.0168(16) 0.0169(14) 0.0020(13)
C8 0.0331(16) 0.050(2) 0.0536(19) 0.0186(16) 0.0230(14) 0.0097(14)
C9 0.0337(15) 0.0496(19) 0.0416(16) 0.0083(14) 0.0154(13) 0.0064(14)
C10 0.0227(13) 0.0400(16) 0.0411(15) 0.0110(13) 0.0120(11) 0.0025(12)
C11 0.0261(13) 0.0329(15) 0.0334(14) 0.0038(12) 0.0091(11) 0.0036(11)
C12 0.0250(13) 0.0312(15) 0.0296(13) 0.0011(11) 0.0101(10) -0.0005(11)
C13 0.0275(13) 0.0301(15) 0.0319(14) 0.0061(11) 0.0091(11) 0.0030(11)
C14 0.0267(13) 0.0277(14) 0.0320(14) 0.0012(11) 0.0091(11) 0.0017(11)
C15 0.0250(13) 0.0344(15) 0.0264(13) 0.0040(11) 0.0035(10) 0.0011(11)
C16 0.0240(13) 0.0347(15) 0.0283(13) 0.0036(11) 0.0067(10) 0.0032(11)
C17 0.0253(13) 0.0319(15) 0.0251(12) -0.0013(11) 0.0086(10) -0.0034(11)
C18 0.0370(15) 0.0302(15) 0.0388(15) -0.0012(12) 0.0142(12) -0.0038(12)
C19 0.0318(14) 0.0279(14) 0.0377(15) 0.0011(12) 0.0089(12) -0.0030(11)
C20 0.0230(14) 0.062(2) 0.0416(16) 0.0092(15) 0.0014(12) -0.0029(14)
C21 0.0265(14) 0.063(2) 0.0358(15) 0.0156(14) 0.0011(12) 0.0015(14)
C22 0.0253(13) 0.0251(14) 0.0387(15) 0.0087(11) 0.0051(11) 0.0032(11)
C23 0.0272(13) 0.0230(13) 0.0370(14) 0.0017(11) -0.0009(11) -0.0019(11)
C24 0.0368(15) 0.0223(14) 0.0306(13) 0.0013(11) 0.0023(11) -0.0020(11)
C25 0.0255(13) 0.0315(15) 0.0420(15) 0.0101(12) 0.0086(11) 0.0026(11)
C26 0.0424(17) 0.0345(17) 0.0537(18) 0.0128(14) 0.0161(14) 0.0001(13)
C27 0.0255(14) 0.0450(18) 0.0480(17) 0.0028(14) 0.0068(12) 0.0008(13)
C28 0.0235(14) 0.0428(18) 0.0448(17) 0.0121(14) 0.0066(12) 0.0072(12)
N1 0.0249(11) 0.0293(12) 0.0399(13) 0.0031(10) 0.0112(9) -0.0002(10)
N2 0.0279(12) 0.0395(15) 0.0348(13) 0.0007(11) 0.0118(10) -0.0025(10)
N3 0.0256(11) 0.0279(12) 0.0223(10) 0.0000(9) 0.0077(8) -0.0014(9)
O1 0.0345(10) 0.0371(11) 0.0396(11) -0.0019(9) -0.0025(8) -0.0038(9)
O2 0.0541(14) 0.0606(15) 0.0414(12) 0.0171(11) 0.0080(10) 0.0106(11)
O3 0.0579(14) 0.0423(14) 0.0529(13) 0.0027(10) -0.0061(11) 0.0065(11)
N4 0.0448(15) 0.072(2) 0.0278(13) -0.0034(13) -0.0023(11) -0.0079(14)
O4 0.0658(16) 0.0639(16) 0.0446(13) -0.0080(12) -0.0142(12) -0.0071(13)
O5 0.157(3) 0.182(4) 0.0621(19) -0.056(2) 0.069(2) -0.117(3)
O6 0.0790(19) 0.110(3) 0.0673(17) -0.0471(17) 0.0454(15) -0.0371(17)
N5 0.033(4) 0.029(3) 0.042(3) 0.009(3) -0.001(3) 0.006(3)
O7 0.025(4) 0.040(5) 0.045(4) -0.005(3) 0.008(3) 0.027(3)
O8 0.026(2) 0.061(4) 0.057(3) -0.005(3) 0.000(2) 0.003(2)
O9 0.049(4) 0.024(3) 0.030(3) -0.008(2) 0.004(3) 0.007(3)
N5D 0.014(4) 0.031(4) 0.053(5) 0.027(3) -0.009(3) -0.007(3)
O7D 0.022(4) 0.046(6) 0.040(4) 0.010(4) 0.008(3) 0.010(4)
O8D 0.058(5) 0.085(6) 0.036(4) 0.001(4) 0.004(3) -0.054(4)
O9D 0.026(4) 0.056(5) 0.139(8) -0.011(6) -0.011(5) 0.013(3)
N5' 0.082(7) 0.063(7) 0.079(8) 0.001(6) 0.039(7) 0.003(6)
O7' 0.012(3) 0.020(3) 0.004(3) -0.003(2) 0.004(2) -0.011(2)
O8' 0.110(8) 0.088(8) 0.127(9) 0.020(7) 0.041(8) 0.021(6)
O9' 0.113(9) 0.072(8) 0.114(9) -0.008(6) 0.052(8) 0.015(7)
O1W 0.0401(15) 0.171(4) 0.092(2) -0.095(2) 0.0184(15) -0.0141(19)

loop_
_atom_type_symbol
_atom_type_description
_atom_type_scat_dispersion_real
_atom_type_scat_dispersion_imag
_atom_type_scat_source
C C 0.0033 0.0016 'International Tables Vol C Tables 4.2.6.8 and 6.1.1.4'
H H 0.0000 0.0000 'International Tables Vol C Tables 4.2.6.8 and 6.1.1.4'
N N 0.0061 0.0033 'International Tables Vol C Tables 4.2.6.8 and 6.1.1.4'
O O 0.0106 0.0060 'International Tables Vol C Tables 4.2.6.8 and 6.1.1.4'

loop_
_geom_angle_atom_site_label_1
_geom_angle_atom_site_label_2
_geom_angle_atom_site_label_3
_geom_angle
_geom_angle_site_symmetry_1
_geom_angle_site_symmetry_3
_geom_angle_publ_flag
O1 C2 C1 108.8(2) . . ?
O1 C3 C4 107.3(2) . . ?
N1 C4 C3 111.2(2) . . ?
C10 C5 C6 122.7(3) . . ?
C10 C5 N1 106.6(2) . . ?
C6 C5 N1 130.7(3) . . ?
C7 C6 C5 115.7(3) . . ?
C6 C7 C8 122.0(3) . . ?
C7 C8 C9 122.1(3) . . ?
C8 C9 C10 116.2(3) . . ?
C5 C10 C9 121.3(3) . . ?
C5 C10 N2 106.5(2) . . ?
C9 C10 N2 132.2(3) . . ?
N2 C11 N1 109.1(2) . . ?
N2 C11 C12 125.0(3) . . ?
N1 C11 C12 126.0(2) . . ?
C11 C12 C16 110.9(2) . . ?
C11 C12 C13 112.4(2) . . ?
C16 C12 C13 109.2(2) . . ?
C14 C13 C12 110.0(2) . . ?
N3 C14 C13 111.0(2) . . ?
N3 C15 C16 111.5(2) . . ?
C15 C16 C12 110.4(2) . . ?
N3 C17 C18 112.4(2) . . ?
C19 C18 C17 109.4(2) . . ?
C24 C19 C20 118.3(2) . . ?
C24 C19 C18 121.4(2) . . ?
C20 C19 C18 120.3(3) . . ?
C21 C20 C19 120.7(3) . . ?
C20 C21 C22 121.5(3) . . ?
C23 C22 C21 117.6(2) . . ?
C23 C22 C25 122.9(2) . . ?
C21 C22 C25 119.4(2) . . ?
C22 C23 C24 121.1(2) . . ?
C19 C24 C23 120.8(2) . . ?
C28 C25 C22 110.5(2) . . ?
C28 C25 C26 108.9(2) . . ?
C22 C25 C26 108.7(2) . . ?
C28 C25 C27 107.4(2) . . ?
C22 C25 C27 112.0(2) . . ?
C26 C25 C27 109.2(2) . . ?
O2 C28 O3 122.0(3) . . ?
O2 C28 C25 124.0(3) . . ?
O3 C28 C25 114.0(2) . . ?
C11 N1 C5 108.7(2) . . ?
C11 N1 C4 128.0(2) . . ?
C5 N1 C4 123.3(2) . . ?
C11 N2 C10 109.2(2) . . ?
C14 N3 C15 110.5(2) . . ?
C14 N3 C17 110.39(19) . . ?
C15 N3 C17 111.34(19) . . ?
C2 O1 C3 112.1(2) . . ?
O5 N4 O4 122.7(3) . . ?
O5 N4 O6 117.7(3) . . ?
O4 N4 O6 119.6(3) . . ?
O7 N5 O9 132.5(10) . . ?
O7 N5 O8 112.1(9) . . ?
O9 N5 O8 115.4(9) . . ?
O8D N5D O9D 125.9(10) . . ?
O8D N5D O7D 123.9(9) . . ?
O9D N5D O7D 110.1(11) . . ?
O7' N5' O9' 139.5(19) . . ?
O7' N5' O8' 123.9(17) . . ?
O9' N5' O8' 96.5(13) . . ?

loop_
_geom_bond_atom_site_label_1
_geom_bond_atom_site_label_2
_geom_bond_distance
_geom_bond_site_symmetry_2
_geom_bond_publ_flag
C1 C2 1.499(5) . ?
C2 O1 1.418(3) . ?
C3 O1 1.418(4) . ?
C3 C4 1.497(4) . ?
C4 N1 1.469(4) . ?
C5 C10 1.381(4) . ?
C5 C6 1.394(4) . ?
C5 N1 1.397(3) . ?
C6 C7 1.379(4) . ?
C7 C8 1.387(5) . ?
C8 C9 1.388(5) . ?
C9 C10 1.390(4) . ?
C10 N2 1.392(3) . ?
C11 N2 1.333(4) . ?
C11 N1 1.338(4) . ?
C11 C12 1.498(3) . ?
C12 C16 1.535(4) . ?
C12 C13 1.539(4) . ?
C13 C14 1.519(3) . ?
C14 N3 1.499(3) . ?
C15 N3 1.509(3) . ?
C15 C16 1.519(3) . ?
C17 N3 1.510(3) . ?
C17 C18 1.520(4) . ?
C18 C19 1.514(4) . ?
C19 C24 1.386(4) . ?
C19 C20 1.388(4) . ?
C20 C21 1.385(4) . ?
C21 C22 1.391(4) . ?
C22 C23 1.386(4) . ?
C22 C25 1.527(4) . ?
C23 C24 1.394(4) . ?
C25 C28 1.526(4) . ?
C25 C26 1.528(4) . ?
C25 C27 1.546(4) . ?
C28 O2 1.212(3) . ?
C28 O3 1.316(4) . ?
N4 O5 1.213(4) . ?
N4 O4 1.231(4) . ?
N4 O6 1.237(3) . ?
N5 O7 1.215(12) . ?
N5 O9 1.217(10) . ?
N5 O8 1.301(9) . ?
N5D O8D 1.225(12) . ?
N5D O9D 1.259(10) . ?
N5D O7D 1.311(12) . ?
N5' O7' 1.272(15) . ?
N5' O9' 1.311(16) . ?
N5' O8' 1.339(18) . ?

loop_
_geom_hbond_atom_site_label_D
_geom_hbond_atom_site_label_H
_geom_hbond_atom_site_label_A
_geom_hbond_distance_DH
_geom_hbond_distance_HA
_geom_hbond_distance_DA
_geom_hbond_angle_DHA
_geom_hbond_site_symmetry_A
_geom_hbond_publ_flag
N3 H3N O4 0.95(3) 2.48(3) 2.985(3) 113(2) 3_666 yes
N2 H2N N4 0.894(19) 2.56(2) 3.426(4) 162(3) . yes
N2 H2N O5 0.894(19) 2.52(3) 3.216(4) 136(3) . yes
N2 H2N O6 0.894(19) 1.88(2) 2.753(4) 167(3) . yes
N3 H3N O1W 0.95(3) 1.92(3) 2.823(4) 157(3) . yes
O3 H3O N5^a 0.84 2.48 3.321(8) 175.5 . yes
O3 H3O O7^a 0.84 2.35 3.111(12) 151.9 . yes
O3 H3O O8^a 0.84 1.80 2.544(6) 147.2 . yes
O1W H1W O6 0.859(10) 2.10(3) 2.873(5) 150(6) . yes
